data_2005136
loop_
_publ_author_name
'Billing, D. G.'
'Boeyens, J. C. A.'
'Lai, L.-L.'
'Reid, D. H.'

_publ_section_title
;
 5-Ethylamino-3-<i>p</i>-tolyl-1\l^4^,2,4-thiaselenazol-1-ylium
 Bromide: a New Heteroaromatic System
;
_journal_issue 7
_journal_name_full 'Acta Crystallographica Section C'
_journal_page_first 1718
_journal_page_last 1719
_journal_paper_doi 10.1107/S0108270195017252
_journal_volume 52
_journal_year 1996
_chemical_formula_sum 'C11 H13 Br N2 S Se'
_chemical_formula_weight 364.16
_space_group_IT_number 14
_symmetry_cell_setting monoclinic
_symmetry_space_group_name_Hall '-P 2yn'
_symmetry_space_group_name_H-M 'P 1 21/n 1'
_atom_type_scat_source IntTabC
_cell_angle_alpha 90
_cell_angle_beta 99.42(1)
_cell_angle_gamma 90
_cell_formula_units_Z 4
_cell_length_a 7.237(2)
_cell_length_b 10.434(1)
_cell_length_c 17.450(2)
_cell_measurement_reflns_used 25
_cell_measurement_temperature 123
_cell_measurement_theta_max 15
_cell_measurement_theta_min 8
_cell_volume 1299.9(4)
_diffrn_measurement_device CAD4
_diffrn_measurement_method '\w/2\q scans'
_diffrn_radiation_type MoK\a
_diffrn_radiation_wavelength 0.71069
_diffrn_reflns_av_R_equivalents 0.03
_diffrn_reflns_limit_h_max 10
_diffrn_reflns_limit_h_min -10
_diffrn_reflns_limit_k_max 14
_diffrn_reflns_limit_k_min 0
_diffrn_reflns_limit_l_max 24
_diffrn_reflns_limit_l_min 0
_diffrn_reflns_number 3911
_diffrn_reflns_theta_max 30
_diffrn_standards_decay_% random
_diffrn_standards_interval_time 60
_diffrn_standards_number 3
_exptl_absorpt_coefficient_mu 6.033
_exptl_absorpt_correction_T_max 0.530
_exptl_absorpt_correction_T_min 0.370
_exptl_absorpt_correction_type analytical
_exptl_crystal_colour yellow
_exptl_crystal_density_diffrn 1.861
_exptl_crystal_description needle
_exptl_crystal_size_max 0.34
_exptl_crystal_size_mid 0.15
_exptl_crystal_size_min 0.14
_refine_diff_density_max 1.07
_refine_diff_density_min -0.99
_refine_ls_extinction_method none
_refine_ls_goodness_of_fit_obs 0.983
_refine_ls_hydrogen_treatment 'H-atom coordinates refined'
_refine_ls_number_parameters 148
_refine_ls_number_reflns 3776
_refine_ls_R_factor_obs 0.0355
_refine_ls_shift/esd_max -0.001
_refine_ls_structure_factor_coef Fsqd
_refine_ls_weighting_details 'w = 1/[\s^2^(F~o~^2^)+(0.0617P)^2^]'
_refine_ls_weighting_scheme calc
_refine_ls_wR_factor_obs 0.0969
_reflns_number_observed 2840
_reflns_number_total 3776
_reflns_observed_criterion F>4\s(F)
_cod_data_source_file ka1156.cif
_cod_data_source_block ka1156a
_cod_depositor_comments
;
The following automatic conversions were performed:

'_refine_ls_weighting_scheme' value '
1/[\s^2^(F~o~^2^)+(0.0617P)^2^]' was changed to 'calc'. New tag
'_refine_ls_weighting_details' was created. The value of the new tag
was set to 'w = 1/[\s^2^(F~o~^2^)+(0.0617P)^2^]'.

Automatic conversion script
Id: cif_fix_values 3143 2015-03-26 13:38:13Z robertas 
;
_cod_original_sg_symbol_H-M 'P 21/n'
_cod_database_code 2005136

loop_
_symmetry_equiv_pos_as_xyz
x,y,z
1/2+x,1/2-y,1/2+z
-x,-y,-z
1/2-x,1/2+y,1/2-z

loop_
_atom_site_aniso_label
_atom_site_aniso_U_11
_atom_site_aniso_U_22
_atom_site_aniso_U_33
_atom_site_aniso_U_12
_atom_site_aniso_U_13
_atom_site_aniso_U_23
Br .0220(10) .0110(10) .0160(10) .0040(10) .0060(10) .0020(10)
Se .0160(10) .0120(10) .0130(10) .0020(10) .0020(10) .0000(10)
S .0130(10) .0100(10) .0120(10) .0010(10) .0020(10) .0000(10)
N(1) .0110(10) .0070(10) .0150(10) .0010(10) 0.0010(10) .0000(10)
N(2) .0180(10) .0100(10) .0120(10) .0010(10) .0010(10) .0000(10)
C(1) .0090(10) .0090(10) .0160(10) -.0010(10) .0010(10) -.0020(10)
C(2) .0090(10) .0110(10) .0140(10) -.0020(10) .0020(10) -.0010(10)
C(3) .0110(10) .0100(10) .0140(10) -.0010(10) .0010(10) .0010(10)
C(4) .016(2) .014(2) .0110(10) .0010(10) .0030(10) -.0010(10)
C(5) .0160(10) .0100(10) .0150(10) .0020(10) .0030(10) -.0020(10)
C(6) .0120(10) .0080(10) .0190(10) -.0010(10) .0020(10) .0010(10)
C(7) .0150(10) .012(2) .0130(10) .0020(10) .0000(10) .0010(10)
C(8) .0130(10) .0120(10) .0120(10) .0020(10) .0000(10) -.0020(10)
C(9) .019(2) .011(2) .022(2) .0020(10) .0020(10) .0030(10)
C(10) .029(2) .014(2) .0140(10) .0010(10) .0040(10) -.0020(10)
C(11) .002(2) .021(2) .0110(10) .0010(10) .0020(10) .0020(10)

loop_
_atom_site_label
_atom_site_fract_x
_atom_site_fract_y
_atom_site_fract_z
_atom_site_U_iso_or_equiv
Br .5532(1) .4582(1) .6666(1) .016(1)
Se .3300(1) .8077(1) .4139(1) .014(1)
S .4137(1) .6724(1) .5091(1) .011(1)
N(1) .3164(4) .9039(3) .5614(2) .011(1)
N(2) .4128(4) .7498(3) .6538(2) .013(1)
C(2) .2821(4) .9320(3) .4869(2) .011(1)
C(1) .3786(4) .7845(3) .5811(2) .012(1)
C(3) .2093(4) 1.0567(3) .4604(2) .012(1)
C(4) .1695(5) 1.1477(3) .5141(2) .014(1)
C(5) .1010(4) 1.2668(3) .4899(2) .014(1)
C(6) .0690(4) 1.3000(3) .4107(2) .013(1)
C(7) .1080(4) 1.2097(3) .3573(2) .013(1)
C(8) .1756(4) 1.0883(3) .3809(2) .013(1)
C(9) -.0028(5) 1.4307(3) .3855(2) .018(1)
C(10) .3917(5) .8318(3) .7200(2) .019(1)
C(11) .3486(5) .7515(4) .7865(2) .018(1)
H(2) .4517(4) .6707(3) .6640(2) .025(3)
H(4) .1898(5) 1.1272(3) .5679(2) .025(3)
H(5) .0749(4) 1.3275(3) .5273(2) .025(3)
H(7) .0884(4) 1.2309(3) .3036(2) .025(3)
H(8) .1988(4) 1.0270(3) .3434(2) .025(3)
H(9A) .0924(15) 1.4951(4) .4045(13) .025(3)
H(9B) -.1172(20) 1.4484(10) .4069(12) .025(3)
H(9C) -.0305(34) 1.4342(8) .3287(2) .025(3)
H(10A) .2890(5) .8939(3) .7043(2) .025(3)
H(10B) .5087(5) .8806(3) .7365(2) .025(3)
H(11A) .3339(36) .8073(4) .8303(6) .025(3)
H(11B) .4516(17) .6912(17) .8025(10) .025(3)
H(11C) .2324(20) .7037(19) .7700(5) .025(3)

loop_
_geom_angle_atom_site_label_1
_geom_angle_atom_site_label_2
_geom_angle_atom_site_label_3
_geom_angle
_geom_angle_publ_flag
C(2) Se S 89.36(10) yes
C(1) S Se 93.36(11) yes
C(2) N(1) C(1) 117.3(3) yes
C(1) N(2) C(10) 125.2(3) yes
N(2) C(1) N(1) 120.4(3) yes
N(2) C(1) S 118.8(2) yes
N(1) C(1) S 120.7(2) yes
N(1) C(2) C(3) 121.0(3) yes
N(1) C(2) Se 119.2(2) yes
C(3) C(2) Se 119.8(2) yes
C(4) C(3) C(8) 118.7(3) yes
C(4) C(3) C(2) 120.0(3) yes
C(8) C(3) C(2) 121.3(3) yes
C(5) C(4) C(3) 120.7(3) yes
C(4) C(5) C(6) 121.0(3) yes
C(7) C(6) C(5) 118.3(3) yes
C(7) C(6) C(9) 121.3(3) yes
C(5) C(6) C(9) 120.3(3) yes
C(6) C(7) C(8) 121.2(3) yes
C(7) C(8) C(3) 119.9(3) yes
N(2) C(10) C(11) 110.1(3) yes
C(1) N(2) H(2) 117.4(2) no
C(10) N(2) H(2) 117.4(2) no
C(5) C(4) H(4) 119.7(2) no
C(3) C(4) H(4) 119.7(2) no
C(4) C(5) H(5) 119.5(2) no
C(6) C(5) H(5) 119.5(2) no
C(6) C(7) H(7) 119.4(2) no
C(8) C(7) H(7) 119.4(2) no
C(7) C(8) H(8) 120.0(2) no
C(3) C(8) H(8) 120.0(2) no
C(6) C(9) H(9A) 109.5(2) no
C(6) C(9) H(9B) 109.5(2) no
H(9A) C(9) H(9B) 109.5 no
C(6) C(9) H(9C) 109.5(2) no
H(9A) C(9) H(9C) 109.5 no
H(9B) C(9) H(9C) 109.5 no
N(2) C(10) H(10A) 109.6(2) no
C(11) C(10) H(10A) 109.6(2) no
N(2) C(10) H(10B) 109.6(2) no
C(11) C(10) H(10B) 109.6(2) no
H(10A) C(10) H(10B) 108.2 no
C(10) C(11) H(11A) 109.5(2) no
C(10) C(11) H(11B) 109.5(2) no
H(11A) C(11) H(11B) 109.5 no
C(10) C(11) H(11C) 109.5(2) no
H(11A) C(11) H(11C) 109.5 no
H(11B) C(11) H(11C) 109.5 no

loop_
_geom_bond_atom_site_label_1
_geom_bond_atom_site_label_2
_geom_bond_distance
_geom_bond_publ_flag
Se C(2) 1.890(3) yes
Se S 2.189(2) yes
S C(1) 1.765(3) yes
N(1) C(2) 1.315(4) yes
N(1) C(1) 1.350(4) yes
N(2) C(1) 1.304(4) yes
N(2) C(10) 1.465(4) yes
C(2) C(3) 1.451(4) yes
C(3) C(4) 1.396(4) yes
C(3) C(8) 1.408(4) yes
C(4) C(5) 1.379(4) yes
C(5) C(6) 1.407(4) yes
C(6) C(7) 1.386(4) yes
C(6) C(9) 1.500(4) yes
C(7) C(8) 1.396(4) yes
C(10) C(11) 1.505(4) yes
N(2) H(2) 0.88 no
C(4) H(4) 0.95 no
C(5) H(5) 0.95 no
C(7) H(7) 0.95 no
C(8) H(8) 0.95 no
C(9) H(9A) 0.98 no
C(9) H(9B) 0.98 no
C(9) H(9C) 0.98 no
C(10) H(10A) 0.99 no
C(10) H(10B) 0.99 no
C(11) H(11A) 0.98 no
C(11) H(11B) 0.98 no
C(11) H(11C) 0.98 no
